data_7040079
loop_
_publ_author_name
'Chu, Terry'
'Belding, Lee'
'Poddutoori, Prashanth K.'
'van der Est, Art'
'Dudding, Travis'
'Korobkov, Ilia'
'Nikonov, Georgii I.'

_publ_section_title
;
 Unique molecular geometries of reduced 4- and 5-coordinate zinc complexes
 stabilised by diiminopyridine ligand.
;
_journal_issue 34
_journal_name_full 'Dalton transactions (Cambridge, England : 2003)'
_journal_page_first 13440
_journal_page_last 13448
_journal_paper_doi 10.1039/c6dt02001a
_journal_volume 45
_journal_year 2016
_chemical_formula_sum 'C34 H46 N3 Zn'
_chemical_formula_weight 562.11
_chemical_properties_physical Air-sensitive,Moisture-sensitive,Oxygen-sensitive
_space_group_crystal_system monoclinic
_space_group_IT_number 14
_space_group_name_Hall '-P 2yn'
_space_group_name_H-M_alt 'P 1 21/n 1'
_symmetry_space_group_name_Hall '-P 2yn'
_symmetry_space_group_name_H-M 'P 1 21/n 1'
_atom_sites_solution_hydrogens geom
_audit_creation_method SHELXL-2014/7
_audit_update_record
;
2016-04-28 deposited with the CCDC.
2016-06-06 downloaded from the CCDC.
;
_cell_angle_alpha 90
_cell_angle_beta 93.489(7)
_cell_angle_gamma 90
_cell_formula_units_Z 4
_cell_length_a 14.328(2)
_cell_length_b 8.7698(13)
_cell_length_c 25.005(4)
_cell_measurement_reflns_used 6883
_cell_measurement_temperature 200(2)
_cell_measurement_theta_max 28.24
_cell_measurement_theta_min 2.72
_cell_volume 3136.1(8)
_computing_cell_refinement 'APEX II, Bruker (2012)'
_computing_data_collection 'APEX II, Bruker (2012)'
_computing_data_reduction 'XPREP, Bruker (2012)'
_computing_molecular_graphics 'SHELXTL, Bruker (2015)'
_computing_publication_material 'SHELXTL, Bruker (2015)'
_computing_structure_refinement 'SHELXL-2014/7 (Sheldrick, 2014)'
_computing_structure_solution 'SHELXL-2014/7 (Sheldrick, 2014)'
_diffrn_ambient_temperature 200(2)
_diffrn_measured_fraction_theta_full 0.890
_diffrn_measured_fraction_theta_max 0.810
_diffrn_measurement_device_type 'Bruker APEX-II CCD'
_diffrn_measurement_method '\f and \w scans'
_diffrn_radiation_type MoK\a
_diffrn_radiation_wavelength 0.71073
_diffrn_reflns_av_R_equivalents 0.0499
_diffrn_reflns_av_unetI/netI 0.0623
_diffrn_reflns_Laue_measured_fraction_full 0.890
_diffrn_reflns_Laue_measured_fraction_max 0.810
_diffrn_reflns_limit_h_max 19
_diffrn_reflns_limit_h_min -19
_diffrn_reflns_limit_k_max 11
_diffrn_reflns_limit_k_min 0
_diffrn_reflns_limit_l_max 33
_diffrn_reflns_limit_l_min 0
_diffrn_reflns_number 11644
_diffrn_reflns_point_group_measured_fraction_full 0.890
_diffrn_reflns_point_group_measured_fraction_max 0.810
_diffrn_reflns_theta_full 25.242
_diffrn_reflns_theta_max 28.338
_diffrn_reflns_theta_min 1.597
_diffrn_source 'sealed X-ray tube'
_exptl_absorpt_coefficient_mu 0.808
_exptl_absorpt_correction_T_max 0.745686
_exptl_absorpt_correction_T_min 0.601014
_exptl_absorpt_correction_type multi-scan
_exptl_absorpt_process_details 'SADABS, Bruker (2003)'
_exptl_crystal_colour red
_exptl_crystal_density_diffrn 1.190
_exptl_crystal_description block
_exptl_crystal_F_000 1204
_exptl_crystal_size_max 0.200
_exptl_crystal_size_mid 0.160
_exptl_crystal_size_min 0.120
_refine_diff_density_max 0.843
_refine_diff_density_min -0.424
_refine_diff_density_rms 0.093
_refine_ls_extinction_method none
_refine_ls_goodness_of_fit_ref 1.073
_refine_ls_hydrogen_treatment constr
_refine_ls_matrix_type full
_refine_ls_number_parameters 345
_refine_ls_number_reflns 5714
_refine_ls_number_restraints 0
_refine_ls_restrained_S_all 1.073
_refine_ls_R_factor_all 0.0703
_refine_ls_R_factor_gt 0.0591
_refine_ls_shift/su_max 0.001
_refine_ls_shift/su_mean 0.000
_refine_ls_structure_factor_coef Fsqd
_refine_ls_weighting_details 'w=1/[\s^2^(Fo^2^)+(0.0779P)^2^+8.1259P] where P=(Fo^2^+2Fc^2^)/3'
_refine_ls_weighting_scheme calc
_refine_ls_wR_factor_gt 0.1723
_refine_ls_wR_factor_ref 0.1768
_reflns_Friedel_coverage 0.000
_reflns_number_gt 4787
_reflns_number_total 11644
_reflns_threshold_expression 'I > 2\s(I)'
_cod_data_source_file c6dt02001a2.cif
_cod_data_source_block gn055_5
_cod_depositor_comments 'Adding full bibliography for 7040079--7040082.cif.'
_cod_original_cell_volume 3136.3(8)
_cod_database_code 7040079
_shelx_shelxl_version_number 2014/7
_shelx_space_group_comment
; 
The symmetry employed for this shelxl refinement is uniquely defined 
by the following loop, which should always be used as a source of 
symmetry information in preference to the above space-group names. 
They are only intended as comments. 
;
_shelx_estimated_absorpt_t_min 0.855
_shelx_estimated_absorpt_t_max 0.909

loop_
_space_group_symop_operation_xyz
'x, y, z'
'-x+1/2, y+1/2, -z+1/2'
'-x, -y, -z'
'x-1/2, -y-1/2, z-1/2'

loop_
_atom_site_label
_atom_site_type_symbol
_atom_site_fract_x
_atom_site_fract_y
_atom_site_fract_z
_atom_site_U_iso_or_equiv
_atom_site_adp_type
_atom_site_occupancy
_atom_site_site_symmetry_order
_atom_site_calc_flag
_atom_site_refinement_flags_posn
_atom_site_refinement_flags_adp
Zn1 Zn 0.89739(5) 0.89055(8) 0.61006(3) 0.03034(18) Uani 1 1 d . .
N1 N 0.9294(3) 1.0499(5) 0.55895(17) 0.0220(9) Uani 1 1 d . .
N2 N 1.0210(3) 1.0194(5) 0.65185(17) 0.0265(10) Uani 1 1 d . .
N3 N 0.7689(3) 0.9105(5) 0.55321(18) 0.0251(10) Uani 1 1 d . .
C1 C 1.1387(4) 1.2199(8) 0.6379(2) 0.0396(15) Uani 1 1 d . .
H1A H 1.1530 1.2870 0.6082 0.059 Uiso 1 1 calc R U
H1B H 1.1233 1.2818 0.6688 0.059 Uiso 1 1 calc R U
H1C H 1.1931 1.1558 0.6477 0.059 Uiso 1 1 calc R U
C2 C 1.0560(3) 1.1197(6) 0.6210(2) 0.0258(11) Uani 1 1 d . .
C3 C 1.0081(3) 1.1380(5) 0.5677(2) 0.0224(11) Uani 1 1 d . .
C4 C 1.0343(4) 1.2399(6) 0.5296(2) 0.0271(12) Uani 1 1 d . .
H4A H 1.0889 1.2999 0.5366 0.032 Uiso 1 1 calc R U
C5 C 0.9824(4) 1.2569(6) 0.4811(2) 0.0269(12) Uani 1 1 d . .
H5A H 1.0036 1.3200 0.4535 0.032 Uiso 1 1 calc R U
C6 C 0.8982(4) 1.1777(6) 0.4748(2) 0.0245(11) Uani 1 1 d . .
H6A H 0.8577 1.1942 0.4438 0.029 Uiso 1 1 calc R U
C7 C 0.8733(3) 1.0748(5) 0.5136(2) 0.0218(11) Uani 1 1 d . .
C8 C 0.7829(4) 0.9967(6) 0.5123(2) 0.0253(11) Uani 1 1 d . .
C9 C 0.7109(4) 1.0229(7) 0.4667(2) 0.0360(14) Uani 1 1 d . .
H9A H 0.7366 1.0916 0.4404 0.054 Uiso 1 1 calc R U
H9B H 0.6945 0.9253 0.4496 0.054 Uiso 1 1 calc R U
H9C H 0.6549 1.0688 0.4806 0.054 Uiso 1 1 calc R U
C10 C 1.0560(4) 0.9937(7) 0.7065(2) 0.0289(12) Uani 1 1 d . .
C11 C 1.0011(4) 1.0460(7) 0.7478(2) 0.0355(14) Uani 1 1 d . .
C12 C 1.0274(5) 1.0123(9) 0.7998(2) 0.0472(17) Uani 1 1 d . .
H12A H 0.9915 1.0492 0.8277 0.057 Uiso 1 1 calc R U
C13 C 1.1073(5) 0.9234(9) 0.8123(3) 0.0517(19) Uani 1 1 d . .
H13A H 1.1253 0.9000 0.8486 0.062 Uiso 1 1 calc R U
C14 C 1.1593(4) 0.8704(8) 0.7719(3) 0.0446(16) Uani 1 1 d . .
H14A H 1.2125 0.8088 0.7806 0.053 Uiso 1 1 calc R U
C15 C 1.1355(4) 0.9053(7) 0.7178(2) 0.0312(12) Uani 1 1 d . .
C16 C 0.9147(5) 1.1431(9) 0.7338(3) 0.0545(19) Uani 1 1 d . .
H16A H 0.8897 1.1122 0.6972 0.065 Uiso 1 1 calc R U
C17 C 0.9384(8) 1.3101(12) 0.7316(5) 0.104(4) Uani 1 1 d . .
H17A H 0.9883 1.3256 0.7070 0.157 Uiso 1 1 calc R U
H17B H 0.8829 1.3678 0.7189 0.157 Uiso 1 1 calc R U
H17C H 0.9597 1.3456 0.7675 0.157 Uiso 1 1 calc R U
C18 C 0.8382(6) 1.1181(16) 0.7716(4) 0.107(4) Uani 1 1 d . .
H18A H 0.8231 1.0092 0.7728 0.160 Uiso 1 1 calc R U
H18B H 0.8593 1.1532 0.8075 0.160 Uiso 1 1 calc R U
H18C H 0.7825 1.1754 0.7589 0.160 Uiso 1 1 calc R U
C19 C 1.1919(4) 0.8371(8) 0.6744(3) 0.0419(15) Uani 1 1 d . .
H19A H 1.1761 0.8953 0.6407 0.050 Uiso 1 1 calc R U
C20 C 1.2968(5) 0.8502(12) 0.6865(3) 0.070(3) Uani 1 1 d . .
H20A H 1.3295 0.8044 0.6572 0.106 Uiso 1 1 calc R U
H20B H 1.3141 0.9580 0.6901 0.106 Uiso 1 1 calc R U
H20C H 1.3144 0.7966 0.7200 0.106 Uiso 1 1 calc R U
C21 C 1.1633(6) 0.6699(9) 0.6642(3) 0.058(2) Uani 1 1 d . .
H21A H 1.2003 0.6273 0.6360 0.087 Uiso 1 1 calc R U
H21B H 1.1747 0.6109 0.6972 0.087 Uiso 1 1 calc R U
H21C H 1.0967 0.6652 0.6527 0.087 Uiso 1 1 calc R U
C22 C 0.6803(4) 0.8397(7) 0.5595(2) 0.0289(12) Uani 1 1 d . .
C23 C 0.6079(4) 0.9261(7) 0.5799(2) 0.0342(14) Uani 1 1 d . .
C24 C 0.5234(4) 0.8528(7) 0.5863(3) 0.0392(15) Uani 1 1 d . .
H24A H 0.4735 0.9085 0.6002 0.047 Uiso 1 1 calc R U
C25 C 0.5097(5) 0.7015(9) 0.5729(3) 0.0487(18) Uani 1 1 d . .
H25A H 0.4510 0.6542 0.5771 0.058 Uiso 1 1 calc R U
C26 C 0.5818(4) 0.6211(8) 0.5537(2) 0.0420(16) Uani 1 1 d . .
H26A H 0.5719 0.5172 0.5441 0.050 Uiso 1 1 calc R U
C27 C 0.6685(5) 0.6849(7) 0.5477(2) 0.0355(14) Uani 1 1 d . .
C28 C 0.6208(5) 1.0893(7) 0.5969(3) 0.0434(15) Uani 1 1 d . .
H28A H 0.6682 1.1344 0.5738 0.052 Uiso 1 1 calc R U
C29 C 0.6624(6) 1.0959(10) 0.6545(4) 0.076(3) Uani 1 1 d . .
H29A H 0.6708 1.2026 0.6654 0.115 Uiso 1 1 calc R U
H29B H 0.6201 1.0453 0.6782 0.115 Uiso 1 1 calc R U
H29C H 0.7231 1.0441 0.6569 0.115 Uiso 1 1 calc R U
C30 C 0.5333(6) 1.1868(9) 0.5894(4) 0.069(2) Uani 1 1 d . .
H30A H 0.5475 1.2911 0.6013 0.103 Uiso 1 1 calc R U
H30B H 0.5118 1.1878 0.5514 0.103 Uiso 1 1 calc R U
H30C H 0.4842 1.1442 0.6105 0.103 Uiso 1 1 calc R U
C31 C 0.7474(5) 0.5906(7) 0.5272(3) 0.0457(17) Uani 1 1 d . .
H31A H 0.8053 0.6543 0.5311 0.055 Uiso 1 1 calc R U
C32 C 0.7661(7) 0.4447(9) 0.5611(4) 0.078(3) Uani 1 1 d . .
H32A H 0.7761 0.4723 0.5989 0.117 Uiso 1 1 calc R U
H32B H 0.7121 0.3762 0.5564 0.117 Uiso 1 1 calc R U
H32C H 0.8218 0.3930 0.5492 0.117 Uiso 1 1 calc R U
C33 C 0.7318(6) 0.5507(12) 0.4687(3) 0.078(3) Uani 1 1 d . .
H33A H 0.7846 0.4900 0.4574 0.116 Uiso 1 1 calc R U
H33B H 0.6739 0.4917 0.4632 0.116 Uiso 1 1 calc R U
H33C H 0.7268 0.6446 0.4474 0.116 Uiso 1 1 calc R U
C34 C 0.8799(5) 0.7198(9) 0.6589(3) 0.061(2) Uani 1 1 d . .
H34A H 0.8131 0.7054 0.6634 0.091 Uiso 1 1 calc R U
H34B H 0.9122 0.7417 0.6937 0.091 Uiso 1 1 calc R U
H34C H 0.9058 0.6267 0.6439 0.091 Uiso 1 1 calc R U

loop_
_atom_site_aniso_label
_atom_site_aniso_U_11
_atom_site_aniso_U_22
_atom_site_aniso_U_33
_atom_site_aniso_U_23
_atom_site_aniso_U_13
_atom_site_aniso_U_12
Zn1 0.0300(3) 0.0325(3) 0.0285(3) 0.0088(3) 0.0015(3) -0.0045(3)
N1 0.021(2) 0.023(2) 0.022(2) 0.0000(17) 0.0045(18) -0.0066(17)
N2 0.022(2) 0.038(3) 0.019(2) 0.0022(19) -0.0040(19) 0.002(2)
N3 0.024(2) 0.027(2) 0.025(2) 0.0046(19) 0.0008(18) -0.0057(18)
C1 0.037(3) 0.047(3) 0.034(3) -0.002(3) -0.008(3) -0.017(3)
C2 0.020(2) 0.031(3) 0.027(3) -0.003(2) 0.001(2) -0.006(2)
C3 0.019(2) 0.024(3) 0.024(3) -0.001(2) -0.002(2) -0.003(2)
C4 0.024(3) 0.031(3) 0.027(3) 0.000(2) 0.006(2) -0.006(2)
C5 0.029(3) 0.027(3) 0.026(3) 0.003(2) 0.009(2) -0.007(2)
C6 0.021(3) 0.030(3) 0.022(3) 0.004(2) 0.001(2) 0.001(2)
C7 0.016(2) 0.024(3) 0.026(3) -0.001(2) 0.001(2) 0.0027(19)
C8 0.021(3) 0.033(3) 0.022(3) -0.003(2) 0.000(2) -0.004(2)
C9 0.026(3) 0.045(4) 0.036(3) 0.002(3) -0.006(3) -0.006(3)
C10 0.030(3) 0.036(3) 0.020(3) 0.001(2) 0.000(2) -0.007(2)
C11 0.032(3) 0.046(4) 0.028(3) -0.006(3) 0.001(3) 0.000(3)
C12 0.044(4) 0.076(5) 0.022(3) -0.011(3) 0.007(3) -0.009(4)
C13 0.048(4) 0.080(5) 0.026(3) 0.013(3) -0.009(3) -0.003(4)
C14 0.039(4) 0.061(4) 0.033(3) 0.007(3) -0.004(3) 0.002(3)
C15 0.028(3) 0.044(3) 0.021(3) 0.002(2) -0.002(2) -0.004(3)
C16 0.050(4) 0.082(6) 0.032(4) -0.006(3) 0.005(3) 0.027(4)
C17 0.102(8) 0.077(7) 0.136(10) 0.001(7) 0.028(7) 0.048(6)
C18 0.046(5) 0.205(13) 0.071(7) -0.004(8) 0.016(4) 0.033(7)
C19 0.034(3) 0.058(4) 0.032(3) 0.007(3) -0.004(3) 0.016(3)
C20 0.038(4) 0.118(8) 0.054(5) -0.005(5) -0.002(4) 0.023(4)
C21 0.068(5) 0.059(5) 0.047(4) -0.004(4) 0.010(4) 0.014(4)
C22 0.023(3) 0.037(3) 0.027(3) 0.007(2) -0.002(2) -0.009(2)
C23 0.031(3) 0.040(3) 0.031(3) 0.008(3) 0.003(2) -0.004(2)
C24 0.019(3) 0.053(4) 0.046(4) 0.015(3) 0.006(3) -0.004(3)
C25 0.027(3) 0.068(5) 0.050(4) 0.018(4) -0.009(3) -0.021(3)
C26 0.044(4) 0.045(4) 0.037(4) 0.006(3) -0.003(3) -0.021(3)
C27 0.038(3) 0.038(3) 0.030(3) 0.002(3) 0.000(3) -0.011(3)
C28 0.034(3) 0.037(3) 0.060(4) 0.009(3) 0.011(3) 0.002(3)
C29 0.088(7) 0.050(5) 0.088(7) -0.010(5) -0.022(5) -0.006(5)
C30 0.059(5) 0.052(5) 0.096(7) 0.007(5) 0.013(5) 0.016(4)
C31 0.056(4) 0.032(4) 0.050(4) -0.012(3) 0.012(3) -0.014(3)
C32 0.102(7) 0.037(4) 0.098(8) 0.005(4) 0.035(6) 0.008(4)
C33 0.080(6) 0.107(7) 0.049(5) -0.032(5) 0.025(4) -0.047(6)
C34 0.058(5) 0.059(5) 0.064(5) 0.036(4) 0.000(4) -0.024(4)

loop_
_atom_type_symbol
_atom_type_description
_atom_type_scat_dispersion_real
_atom_type_scat_dispersion_imag
_atom_type_scat_source
C C 0.0033 0.0016 'International Tables Vol C Tables 4.2.6.8 and 6.1.1.4'
H H 0.0000 0.0000 'International Tables Vol C Tables 4.2.6.8 and 6.1.1.4'
N N 0.0061 0.0033 'International Tables Vol C Tables 4.2.6.8 and 6.1.1.4'
Zn Zn 0.2839 1.4301 'International Tables Vol C Tables 4.2.6.8 and 6.1.1.4'

loop_
_geom_angle_atom_site_label_1
_geom_angle_atom_site_label_2
_geom_angle_atom_site_label_3
_geom_angle
C34 Zn1 N1 173.0(3)
C34 Zn1 N3 108.7(3)
N1 Zn1 N3 75.51(16)
C34 Zn1 N2 102.5(3)
N1 Zn1 N2 75.08(16)
N3 Zn1 N2 145.34(16)
C7 N1 C3 118.5(4)
C7 N1 Zn1 120.3(3)
C3 N1 Zn1 121.2(3)
C2 N2 C10 123.2(5)
C2 N2 Zn1 112.3(3)
C10 N2 Zn1 124.5(3)
C8 N3 C22 121.4(4)
C8 N3 Zn1 112.4(3)
C22 N3 Zn1 126.2(3)
N2 C2 C3 116.0(4)
N2 C2 C1 123.6(5)
C3 C2 C1 120.3(5)
N1 C3 C4 120.9(5)
N1 C3 C2 114.6(4)
C4 C3 C2 124.4(5)
C3 C4 C5 121.2(5)
C4 C5 C6 117.4(5)
C7 C6 C5 120.1(5)
N1 C7 C6 121.4(5)
N1 C7 C8 114.7(4)
C6 C7 C8 123.7(5)
N3 C8 C7 115.8(5)
N3 C8 C9 123.6(5)
C7 C8 C9 120.6(5)
C15 C10 C11 121.1(5)
C15 C10 N2 120.8(5)
C11 C10 N2 117.7(5)
C12 C11 C10 119.5(6)
C12 C11 C16 121.0(6)
C10 C11 C16 119.5(5)
C11 C12 C13 120.5(6)
C14 C13 C12 119.7(6)
C13 C14 C15 121.6(6)
C10 C15 C14 117.6(5)
C10 C15 C19 122.7(5)
C14 C15 C19 119.6(6)
C17 C16 C18 109.9(8)
C17 C16 C11 111.7(7)
C18 C16 C11 112.7(7)
C15 C19 C20 113.1(6)
C15 C19 C21 110.3(6)
C20 C19 C21 110.8(6)
C27 C22 C23 121.1(5)
C27 C22 N3 119.7(5)
C23 C22 N3 119.1(5)
C24 C23 C22 117.4(6)
C24 C23 C28 120.2(6)
C22 C23 C28 122.4(5)
C25 C24 C23 122.0(6)
C26 C25 C24 119.0(6)
C25 C26 C27 122.4(6)
C26 C27 C22 118.0(6)
C26 C27 C31 120.8(6)
C22 C27 C31 121.2(5)
C23 C28 C30 114.5(6)
C23 C28 C29 109.7(6)
C30 C28 C29 111.5(7)
C33 C31 C27 112.6(7)
C33 C31 C32 110.4(7)
C27 C31 C32 112.0(6)

loop_
_geom_bond_atom_site_label_1
_geom_bond_atom_site_label_2
_geom_bond_distance
Zn1 C34 1.958(6)
Zn1 N1 1.966(4)
Zn1 N3 2.264(4)
Zn1 N2 2.298(5)
N1 C7 1.368(7)
N1 C3 1.373(6)
N2 C2 1.292(7)
N2 C10 1.444(7)
N3 C8 1.297(7)
N3 C22 1.430(7)
C1 C2 1.514(7)
C2 C3 1.471(7)
C3 C4 1.375(7)
C4 C5 1.391(8)
C5 C6 1.393(7)
C6 C7 1.388(7)
C7 C8 1.463(7)
C8 C9 1.508(8)
C10 C15 1.393(8)
C10 C11 1.413(8)
C11 C12 1.362(9)
C11 C16 1.525(9)
C12 C13 1.404(10)
C13 C14 1.372(10)
C14 C15 1.407(8)
C15 C19 1.515(9)
C16 C17 1.505(13)
C16 C18 1.506(11)
C19 C20 1.519(10)
C19 C21 1.540(11)
C22 C27 1.398(8)
C22 C23 1.406(8)
C23 C24 1.388(8)
C23 C28 1.501(9)
C24 C25 1.379(10)
C25 C26 1.362(10)
C26 C27 1.379(8)
C27 C31 1.515(9)
C28 C30 1.520(10)
C28 C29 1.527(11)
C31 C33 1.509(10)
C31 C32 1.548(11)

loop_
_geom_torsion_atom_site_label_1
_geom_torsion_atom_site_label_2
_geom_torsion_atom_site_label_3
_geom_torsion_atom_site_label_4
_geom_torsion
C10 N2 C2 C3 -176.1(5)
Zn1 N2 C2 C3 3.4(6)
C10 N2 C2 C1 1.2(9)
Zn1 N2 C2 C1 -179.4(4)
C7 N1 C3 C4 -5.5(7)
Zn1 N1 C3 C4 174.3(4)
C7 N1 C3 C2 171.1(4)
Zn1 N1 C3 C2 -9.2(6)
N2 C2 C3 N1 2.8(7)
C1 C2 C3 N1 -174.5(5)
N2 C2 C3 C4 179.2(5)
C1 C2 C3 C4 1.9(8)
N1 C3 C4 C5 -0.2(8)
C2 C3 C4 C5 -176.3(5)
C3 C4 C5 C6 6.1(8)
C4 C5 C6 C7 -6.4(8)
C3 N1 C7 C6 5.1(7)
Zn1 N1 C7 C6 -174.7(4)
C3 N1 C7 C8 -169.1(4)
Zn1 N1 C7 C8 11.1(6)
C5 C6 C7 N1 0.9(8)
C5 C6 C7 C8 174.6(5)
C22 N3 C8 C7 173.9(5)
Zn1 N3 C8 C7 -5.9(6)
C22 N3 C8 C9 -3.7(8)
Zn1 N3 C8 C9 176.6(4)
N1 C7 C8 N3 -2.2(7)
C6 C7 C8 N3 -176.3(5)
N1 C7 C8 C9 175.4(5)
C6 C7 C8 C9 1.3(8)
C2 N2 C10 C15 -80.3(7)
Zn1 N2 C10 C15 100.3(5)
C2 N2 C10 C11 106.9(6)
Zn1 N2 C10 C11 -72.5(6)
C15 C10 C11 C12 1.5(9)
N2 C10 C11 C12 174.3(6)
C15 C10 C11 C16 179.7(6)
N2 C10 C11 C16 -7.5(9)
C10 C11 C12 C13 -1.5(10)
C16 C11 C12 C13 -179.7(7)
C11 C12 C13 C14 0.2(11)
C12 C13 C14 C15 1.2(11)
C11 C10 C15 C14 -0.2(9)
N2 C10 C15 C14 -172.8(5)
C11 C10 C15 C19 175.2(6)
N2 C10 C15 C19 2.7(8)
C13 C14 C15 C10 -1.1(10)
C13 C14 C15 C19 -176.7(7)
C12 C11 C16 C17 90.4(9)
C10 C11 C16 C17 -87.8(8)
C12 C11 C16 C18 -33.9(11)
C10 C11 C16 C18 147.9(8)
C10 C15 C19 C20 137.8(7)
C14 C15 C19 C20 -46.8(9)
C10 C15 C19 C21 -97.5(7)
C14 C15 C19 C21 77.9(7)
C8 N3 C22 C27 102.9(6)
Zn1 N3 C22 C27 -77.4(6)
C8 N3 C22 C23 -80.2(7)
Zn1 N3 C22 C23 99.5(5)
C27 C22 C23 C24 -2.1(8)
N3 C22 C23 C24 -178.9(5)
C27 C22 C23 C28 175.2(6)
N3 C22 C23 C28 -1.7(8)
C22 C23 C24 C25 -0.4(9)
C28 C23 C24 C25 -177.7(6)
C23 C24 C25 C26 1.1(10)
C24 C25 C26 C27 0.8(10)
C25 C26 C27 C22 -3.1(9)
C25 C26 C27 C31 178.8(6)
C23 C22 C27 C26 3.8(9)
N3 C22 C27 C26 -179.4(5)
C23 C22 C27 C31 -178.1(6)
N3 C22 C27 C31 -1.3(8)
C24 C23 C28 C30 -34.0(9)
C22 C23 C28 C30 148.9(6)
C24 C23 C28 C29 92.3(7)
C22 C23 C28 C29 -84.8(8)
C26 C27 C31 C33 70.4(8)
C22 C27 C31 C33 -107.6(7)
C26 C27 C31 C32 -54.7(9)
C22 C27 C31 C32 127.2(7)
